data_2300126
loop_
_publ_author_name
'Zeng, He-Ping'
'Wang, Ting-Ting'
'Xu, Dan-Feng'
'Cai, Yue-Peng'
'Chen, Dong-Feng'

_publ_section_title
;
 Synthesis, crystal structure and biological activity of
 2-[2-(quinolin-2-yl)vinyl]-8-hydroxyquinoline and
 2-[2-(quinolin-4-yl)vinyl]-8-hydroxyquinoline
;
_journal_coeditor_code KK5009
_journal_issue 3
_journal_name_full 'Journal of Applied Crystallography'
_journal_page_first 471
_journal_page_last 475
_journal_paper_doi 10.1107/S0021889807007704
_journal_volume 40
_journal_year 2007
_chemical_formula_moiety 'C20 H14 N2 O'
_chemical_formula_sum 'C20 H14 N2 O'
_chemical_formula_weight 298.33
_chemical_name_systematic
;
 ?
;
_space_group_IT_number 88
_symmetry_cell_setting tetragonal
_symmetry_space_group_name_Hall '-I 4ad'
_symmetry_space_group_name_H-M 'I 41/a :2'
_atom_sites_solution_hydrogens geom
_atom_sites_solution_primary direct
_atom_sites_solution_secondary difmap
_audit_creation_method SHELXL-97
_cell_angle_alpha 90.00
_cell_angle_beta 90.00
_cell_angle_gamma 90.00
_cell_formula_units_Z 16
_cell_length_a 21.5111(7)
_cell_length_b 21.5111(7)
_cell_length_c 13.2377(9)
_cell_measurement_reflns_used 2975
_cell_measurement_temperature 298(2)
_cell_measurement_theta_max 20.71
_cell_measurement_theta_min 2.68
_cell_volume 6125.4(5)
_computing_cell_refinement 'Bruker SMART'
_computing_data_collection 'Bruker SMART'
_computing_data_reduction 'Bruker SAINT'
_computing_molecular_graphics 'Bruker SHELXTL'
_computing_publication_material 'Bruker SHELXTL'
_computing_structure_refinement 'SHELXL-97 (Sheldrick, 1997)'
_computing_structure_solution 'SHELXS-97 (Sheldrick, 1990)'
_diffrn_ambient_temperature 298(2)
_diffrn_measured_fraction_theta_full 1.000
_diffrn_measured_fraction_theta_max 1.000
_diffrn_measurement_device_type 'CCD area detector'
_diffrn_measurement_method 'phi and omega scans'
_diffrn_radiation_monochromator graphite
_diffrn_radiation_source 'fine-focus sealed tube'
_diffrn_radiation_type MoK\a
_diffrn_radiation_wavelength 0.71073
_diffrn_reflns_av_R_equivalents 0.0566
_diffrn_reflns_av_sigmaI/netI 0.0367
_diffrn_reflns_limit_h_max 24
_diffrn_reflns_limit_h_min -28
_diffrn_reflns_limit_k_max 28
_diffrn_reflns_limit_k_min -25
_diffrn_reflns_limit_l_max 15
_diffrn_reflns_limit_l_min -17
_diffrn_reflns_number 25513
_diffrn_reflns_theta_full 27.64
_diffrn_reflns_theta_max 27.64
_diffrn_reflns_theta_min 1.81
_exptl_absorpt_coefficient_mu 0.081
_exptl_absorpt_correction_T_max 0.9919
_exptl_absorpt_correction_T_min 0.9871
_exptl_absorpt_correction_type none
_exptl_crystal_colour yellow
_exptl_crystal_density_diffrn 1.294
_exptl_crystal_density_method 'not measured'
_exptl_crystal_description prism
_exptl_crystal_F_000 2496
_exptl_crystal_size_max 0.16
_exptl_crystal_size_mid 0.13
_exptl_crystal_size_min 0.10
_refine_diff_density_max 0.482
_refine_diff_density_min -0.186
_refine_ls_extinction_method none
_refine_ls_goodness_of_fit_ref 1.002
_refine_ls_hydrogen_treatment constr
_refine_ls_matrix_type full
_refine_ls_number_parameters 209
_refine_ls_number_reflns 3576
_refine_ls_number_restraints 0
_refine_ls_restrained_S_all 1.002
_refine_ls_R_factor_all 0.1103
_refine_ls_R_factor_gt 0.0534
_refine_ls_shift/su_max 0.000
_refine_ls_shift/su_mean 0.000
_refine_ls_structure_factor_coef Fsqd
_refine_ls_weighting_details 'calc w=1/[\s^2^(Fo^2^)+(0.0769P)^2^+2.3111P] where P=(Fo^2^+2Fc^2^)/3'
_refine_ls_weighting_scheme calc
_refine_ls_wR_factor_gt 0.1359
_refine_ls_wR_factor_ref 0.1682
_reflns_number_gt 1932
_reflns_number_total 3576
_reflns_threshold_expression >2sigma(I)
_cod_data_source_file kk5009.cif
_cod_data_source_block 3a
_cod_depositor_comments
;
The following automatic conversions were performed:
'_symmetry_cell_setting' value 'Tetragonal' changed to 'tetragonal'
according to '/home/saulius/struct/CIF-dictionaries/cif_core.dic'
dictionary named 'cif_core.dic' version 2.4.1 from 2010-06-29.

Automatic conversion script
Id: cif_fix_enum 1527 2010-12-29 10:47:43Z saulius 

The following automatic conversions were performed:

'_symmetry_cell_setting' value 'Tetragonal' changed to 'tetragonal'
according to /home/saulius/struct/CIF-dictionaries/cif_core.dic
dictionary named 'cif_core.dic' version 2.4.1 from 2010-06-29.

Automatic conversion script
Id: cif_fix_values 1715 2011-07-08 13:25:40Z adriana 
;
_cod_original_sg_symbol_Hall -I4ad
_cod_original_sg_symbol_H-M I4(1)/a
_cod_database_code 2300126
_cod_database_fobs_code 2300126

loop_
_symmetry_equiv_pos_as_xyz
'x, y, z'
'-x+1/2, -y, z+1/2'
'-y+3/4, x+1/4, z+1/4'
'y+3/4, -x+3/4, z+3/4'
'x+1/2, y+1/2, z+1/2'
'-x+1, -y+1/2, z+1'
'-y+5/4, x+3/4, z+3/4'
'y+5/4, -x+5/4, z+5/4'
'-x, -y, -z'
'x-1/2, y, -z-1/2'
'y-3/4, -x-1/4, -z-1/4'
'-y-3/4, x-3/4, -z-3/4'
'-x+1/2, -y+1/2, -z+1/2'
'x, y+1/2, -z'
'y-1/4, -x+1/4, -z+1/4'
'-y-1/4, x-1/4, -z-1/4'

loop_
_atom_site_type_symbol
_atom_site_label
_atom_site_fract_x
_atom_site_fract_y
_atom_site_fract_z
_atom_site_U_iso_or_equiv
_atom_site_adp_type
_atom_site_calc_flag
_atom_site_refinement_flags
_atom_site_occupancy
_atom_site_disorder_assembly
_atom_site_disorder_group
O O1 0.98766(8) 0.43660(8) 0.22082(12) 0.0798(5) Uani d . 1 . .
H H1 0.9615 0.4642 0.2251 0.120 Uiso calc R 1 . .
N N1 0.90921(8) 0.48603(8) 0.08379(12) 0.0559(5) Uani d . 1 . .
N N2 0.74190(8) 0.65311(8) 0.12063(12) 0.0559(4) Uani d . 1 . .
C C1 0.94769(9) 0.43967(9) 0.05313(15) 0.0520(5) Uani d . 1 . .
C C2 0.98875(10) 0.41431(10) 0.12548(16) 0.0574(6) Uani d . 1 . .
C C3 1.02810(11) 0.36736(11) 0.10049(18) 0.0690(6) Uani d . 1 . .
H H3 1.0553 0.3514 0.1485 0.083 Uiso calc R 1 . .
C C4 1.02754(12) 0.34306(12) 0.00223(19) 0.0753(7) Uani d . 1 . .
H H4 1.0544 0.3107 -0.0141 0.090 Uiso calc R 1 . .
C C5 0.98868(11) 0.36573(11) -0.06935(18) 0.0691(6) Uani d . 1 . .
H H5 0.9889 0.3487 -0.1339 0.083 Uiso calc R 1 . .
C C6 0.94782(10) 0.41518(10) -0.04633(15) 0.0575(5) Uani d . 1 . .
C C7 0.90691(11) 0.44311(12) -0.11538(16) 0.0714(7) Uani d . 1 . .
H H7 0.9055 0.4293 -0.1819 0.086 Uiso calc R 1 . .
C C8 0.86941(12) 0.49024(12) -0.08526(17) 0.0736(7) Uani d . 1 . .
H H8 0.8427 0.5089 -0.1313 0.088 Uiso calc R 1 . .
C C9 0.87084(10) 0.51109(10) 0.01616(15) 0.0582(5) Uani d . 1 . .
C C10 0.82756(11) 0.55910(11) 0.05060(17) 0.0665(6) Uani d . 1 . .
H H10 0.8035 0.5795 0.0025 0.080 Uiso calc R 1 . .
C C11 0.82074(11) 0.57513(11) 0.14698(17) 0.0656(6) Uani d . 1 . .
H H11 0.8477 0.5573 0.1936 0.079 Uiso calc R 1 . .
C C12 0.77402(10) 0.61880(10) 0.18570(16) 0.0579(5) Uani d . 1 . .
C C13 0.76375(11) 0.62140(11) 0.29078(17) 0.0683(6) Uani d . 1 . .
H H13 0.7873 0.5967 0.3339 0.082 Uiso calc R 1 . .
C C14 0.71975(11) 0.65964(11) 0.32903(16) 0.0686(6) Uani d . 1 . .
H H14 0.7129 0.6614 0.3983 0.082 Uiso calc R 1 . .
C C15 0.68429(10) 0.69691(10) 0.26286(15) 0.0551(5) Uani d . 1 . .
C C16 0.63792(11) 0.73834(11) 0.29527(18) 0.0691(6) Uani d . 1 . .
H H16 0.6288 0.7416 0.3637 0.083 Uiso calc R 1 . .
C C17 0.60639(11) 0.77350(12) 0.22773(18) 0.0723(7) Uani d . 1 . .
H H17 0.5757 0.8007 0.2502 0.087 Uiso calc R 1 . .
C C18 0.61954(11) 0.76925(11) 0.12414(17) 0.0681(6) Uani d . 1 . .
H H18 0.5979 0.7939 0.0785 0.082 Uiso calc R 1 . .
C C19 0.66387(10) 0.72916(10) 0.09005(16) 0.0591(6) Uani d . 1 . .
H H19 0.6719 0.7263 0.0212 0.071 Uiso calc R 1 . .
C C20 0.69748(9) 0.69212(9) 0.15827(14) 0.0504(5) Uani d . 1 . .

loop_
_atom_site_aniso_label
_atom_site_aniso_U_11
_atom_site_aniso_U_22
_atom_site_aniso_U_33
_atom_site_aniso_U_12
_atom_site_aniso_U_13
_atom_site_aniso_U_23
O1 0.0864(13) 0.0916(13) 0.0612(10) 0.0231(9) -0.0134(8) -0.0112(8)
N1 0.0569(11) 0.0568(11) 0.0540(9) 0.0025(9) 0.0015(8) -0.0010(8)
N2 0.0576(11) 0.0594(11) 0.0507(9) 0.0033(9) -0.0015(8) -0.0041(8)
C1 0.0512(12) 0.0507(12) 0.0542(11) -0.0004(10) 0.0062(9) 0.0021(9)
C2 0.0581(13) 0.0620(13) 0.0521(12) 0.0000(11) 0.0018(10) -0.0034(10)
C3 0.0645(14) 0.0732(16) 0.0693(15) 0.0148(12) -0.0005(11) -0.0011(12)
C4 0.0780(17) 0.0712(16) 0.0766(16) 0.0172(13) 0.0150(13) -0.0038(13)
C5 0.0752(16) 0.0729(16) 0.0593(13) 0.0093(13) 0.0115(12) -0.0082(12)
C6 0.0598(13) 0.0624(13) 0.0503(11) -0.0022(11) 0.0074(10) -0.0002(9)
C7 0.0794(16) 0.0861(17) 0.0488(12) 0.0087(14) 0.0012(11) -0.0065(11)
C8 0.0766(16) 0.0900(18) 0.0542(13) 0.0176(14) -0.0051(12) 0.0022(12)
C9 0.0588(13) 0.0631(14) 0.0527(11) 0.0053(11) 0.0015(10) 0.0023(10)
C10 0.0672(15) 0.0714(15) 0.0609(13) 0.0158(12) -0.0024(11) 0.0037(11)
C11 0.0675(15) 0.0668(14) 0.0625(13) 0.0125(12) -0.0072(11) -0.0008(11)
C12 0.0606(13) 0.0558(13) 0.0572(12) 0.0013(11) -0.0041(10) -0.0027(10)
C13 0.0774(16) 0.0732(16) 0.0542(12) 0.0107(13) -0.0055(11) 0.0041(11)
C14 0.0808(16) 0.0790(16) 0.0460(11) 0.0027(13) -0.0001(11) -0.0022(11)
C15 0.0578(13) 0.0570(13) 0.0506(11) -0.0030(10) -0.0013(9) -0.0058(9)
C16 0.0729(16) 0.0774(16) 0.0572(13) 0.0066(13) 0.0053(11) -0.0148(12)
C17 0.0711(16) 0.0721(16) 0.0736(16) 0.0162(13) 0.0046(13) -0.0101(12)
C18 0.0670(15) 0.0706(15) 0.0666(14) 0.0111(12) -0.0027(12) 0.0004(12)
C19 0.0580(13) 0.0640(14) 0.0552(12) 0.0043(11) -0.0027(10) -0.0012(10)
C20 0.0508(12) 0.0509(12) 0.0495(11) -0.0041(10) -0.0010(9) -0.0064(9)

loop_
_atom_type_symbol
_atom_type_description
_atom_type_scat_dispersion_real
_atom_type_scat_dispersion_imag
_atom_type_scat_source
C C 0.0033 0.0016 'International Tables Vol C Tables 4.2.6.8 and 6.1.1.4'
H H 0.0000 0.0000 'International Tables Vol C Tables 4.2.6.8 and 6.1.1.4'
N N 0.0061 0.0033 'International Tables Vol C Tables 4.2.6.8 and 6.1.1.4'
O O 0.0106 0.0060 'International Tables Vol C Tables 4.2.6.8 and 6.1.1.4'

loop_
_geom_angle_atom_site_label_1
_geom_angle_atom_site_label_2
_geom_angle_atom_site_label_3
_geom_angle_site_symmetry_1
_geom_angle_site_symmetry_3
_geom_angle
_geom_angle_publ_flag
C2 O1 H1 . . 109.5 ?
N1 N1 C9 1 . 0(10) ?
N1 N1 C1 1 . 0(10) ?
C9 N1 C1 . . 118.29(17) ?
C12 N2 C20 . . 117.96(17) ?
N1 C1 N1 1 . 0.0(2) ?
N1 C1 C2 1 . 117.52(18) ?
N1 C1 C2 . . 117.52(18) ?
N1 C1 C6 1 . 123.48(19) ?
N1 C1 C6 . . 123.48(19) ?
C2 C1 C6 . . 119.00(19) ?
O1 C2 C3 . . 120.2(2) ?
O1 C2 C1 . . 119.06(19) ?
C3 C2 C1 . . 120.8(2) ?
C2 C3 C4 . . 119.9(2) ?
C2 C3 H3 . . 120.1 ?
C4 C3 H3 . . 120.1 ?
C5 C4 C3 . . 121.3(2) ?
C5 C4 H4 . . 119.3 ?
C3 C4 H4 . . 119.3 ?
C4 C5 C6 . . 120.3(2) ?
C4 C5 H5 . . 119.9 ?
C6 C5 H5 . . 119.9 ?
C7 C6 C5 . . 124.9(2) ?
C7 C6 C1 . . 116.4(2) ?
C5 C6 C1 . . 118.8(2) ?
C8 C7 C6 . . 120.1(2) ?
C8 C7 H7 . . 119.9 ?
C6 C7 H7 . . 119.9 ?
C7 C8 C9 . . 120.2(2) ?
C7 C8 H8 . . 119.9 ?
C9 C8 H8 . . 119.9 ?
N1 C9 N1 1 . 0.0(2) ?
N1 C9 C8 1 . 121.5(2) ?
N1 C9 C8 . . 121.5(2) ?
N1 C9 C10 1 . 118.07(19) ?
N1 C9 C10 . . 118.07(19) ?
C8 C9 C10 . . 120.4(2) ?
C11 C10 C9 . . 123.5(2) ?
C11 C10 H10 . . 118.2 ?
C9 C10 H10 . . 118.2 ?
C10 C11 C12 . . 125.2(2) ?
C10 C11 H11 . . 117.4 ?
C12 C11 H11 . . 117.4 ?
N2 C12 C13 . . 122.4(2) ?
N2 C12 C11 . . 119.03(19) ?
C13 C12 C11 . . 118.5(2) ?
C14 C13 C12 . . 120.2(2) ?
C14 C13 H13 . . 119.9 ?
C12 C13 H13 . . 119.9 ?
C13 C14 C15 . . 119.4(2) ?
C13 C14 H14 . . 120.3 ?
C15 C14 H14 . . 120.3 ?
C16 C15 C14 . . 123.7(2) ?
C16 C15 C20 . . 119.1(2) ?
C14 C15 C20 . . 117.19(19) ?
C17 C16 C15 . . 120.6(2) ?
C17 C16 H16 . . 119.7 ?
C15 C16 H16 . . 119.7 ?
C16 C17 C18 . . 120.5(2) ?
C16 C17 H17 . . 119.7 ?
C18 C17 H17 . . 119.7 ?
C19 C18 C17 . . 120.4(2) ?
C19 C18 H18 . . 119.8 ?
C17 C18 H18 . . 119.8 ?
C18 C19 C20 . . 120.4(2) ?
C18 C19 H19 . . 119.8 ?
C20 C19 H19 . . 119.8 ?
N2 C20 C19 . . 118.30(17) ?
N2 C20 C15 . . 122.76(18) ?
C19 C20 C15 . . 118.94(19) ?

loop_
_geom_bond_atom_site_label_1
_geom_bond_atom_site_label_2
_geom_bond_site_symmetry_2
_geom_bond_distance
_geom_bond_publ_flag
O1 C2 . 1.350(2) ?
O1 H1 . 0.8200 ?
N1 N1 1 0.000(6) ?
N1 C9 . 1.332(3) ?
N1 C1 . 1.358(2) ?
N2 C12 . 1.328(3) ?
N2 C20 . 1.366(2) ?
C1 N1 1 1.358(2) ?
C1 C2 . 1.413(3) ?
C1 C6 . 1.418(3) ?
C2 C3 . 1.359(3) ?
C3 C4 . 1.402(3) ?
C3 H3 . 0.9300 ?
C4 C5 . 1.354(3) ?
C4 H4 . 0.9300 ?
C5 C6 . 1.413(3) ?
C5 H5 . 0.9300 ?
C6 C7 . 1.404(3) ?
C7 C8 . 1.355(3) ?
C7 H7 . 0.9300 ?
C8 C9 . 1.416(3) ?
C8 H8 . 0.9300 ?
C9 N1 1 1.332(3) ?
C9 C10 . 1.463(3) ?
C10 C11 . 1.330(3) ?
C10 H10 . 0.9300 ?
C11 C12 . 1.468(3) ?
C11 H11 . 0.9300 ?
C12 C13 . 1.410(3) ?
C13 C14 . 1.353(3) ?
C13 H13 . 0.9300 ?
C14 C15 . 1.411(3) ?
C14 H14 . 0.9300 ?
C15 C16 . 1.405(3) ?
C15 C20 . 1.417(3) ?
C16 C17 . 1.353(3) ?
C16 H16 . 0.9300 ?
C17 C18 . 1.403(3) ?
C17 H17 . 0.9300 ?
C18 C19 . 1.363(3) ?
C18 H18 . 0.9300 ?
C19 C20 . 1.405(3) ?
C19 H19 . 0.9300 ?

loop_
_geom_hbond_atom_site_label_D
_geom_hbond_atom_site_label_H
_geom_hbond_atom_site_label_A
_geom_hbond_site_symmetry_A
_geom_hbond_distance_DH
_geom_hbond_distance_HA
_geom_hbond_distance_DA
_geom_hbond_angle_DHA
O1 H1 N1 1_555 0.82 2.23 2.696(2) 116.1
O1 H1 N2 8_454 0.82 2.49 3.099(2) 132.5

loop_
_geom_torsion_atom_site_label_1
_geom_torsion_atom_site_label_2
_geom_torsion_atom_site_label_3
_geom_torsion_atom_site_label_4
_geom_torsion_site_symmetry_1
_geom_torsion_site_symmetry_2
_geom_torsion_site_symmetry_3
_geom_torsion_site_symmetry_4
_geom_torsion
_geom_torsion_publ_flag
C9 N1 C1 N1 . . . 1 0E1(10) ?
N1 N1 C1 C2 1 . . . 0.00(10) ?
C9 N1 C1 C2 . . . . 179.02(19) ?
N1 N1 C1 C6 1 . . . 0.00(7) ?
C9 N1 C1 C6 . . . . -2.1(3) ?
N1 C1 C2 O1 1 . . . 0.5(3) ?
N1 C1 C2 O1 . . . . 0.5(3) ?
C6 C1 C2 O1 . . . . -178.5(2) ?
N1 C1 C2 C3 1 . . . 179.3(2) ?
N1 C1 C2 C3 . . . . 179.3(2) ?
C6 C1 C2 C3 . . . . 0.3(3) ?
O1 C2 C3 C4 . . . . 177.9(2) ?
C1 C2 C3 C4 . . . . -0.9(3) ?
C2 C3 C4 C5 . . . . 0.5(4) ?
C3 C4 C5 C6 . . . . 0.5(4) ?
C4 C5 C6 C7 . . . . 178.3(2) ?
C4 C5 C6 C1 . . . . -1.0(3) ?
N1 C1 C6 C7 1 . . . 2.4(3) ?
N1 C1 C6 C7 . . . . 2.4(3) ?
C2 C1 C6 C7 . . . . -178.7(2) ?
N1 C1 C6 C5 1 . . . -178.3(2) ?
N1 C1 C6 C5 . . . . -178.3(2) ?
C2 C1 C6 C5 . . . . 0.6(3) ?
C5 C6 C7 C8 . . . . 179.7(2) ?
C1 C6 C7 C8 . . . . -0.9(3) ?
C6 C7 C8 C9 . . . . -0.7(4) ?
C1 N1 C9 N1 . . . 1 0E1(6) ?
N1 N1 C9 C8 1 . . . 0.00(9) ?
C1 N1 C9 C8 . . . . 0.3(3) ?
N1 N1 C9 C10 1 . . . 0.00(9) ?
C1 N1 C9 C10 . . . . 177.34(19) ?
C7 C8 C9 N1 . . . 1 1.0(4) ?
C7 C8 C9 N1 . . . . 1.0(4) ?
C7 C8 C9 C10 . . . . -175.9(2) ?
N1 C9 C10 C11 1 . . . -6.1(4) ?
N1 C9 C10 C11 . . . . -6.1(4) ?
C8 C9 C10 C11 . . . . 171.0(2) ?
C9 C10 C11 C12 . . . . -174.1(2) ?
C20 N2 C12 C13 . . . . 0.0(3) ?
C20 N2 C12 C11 . . . . 178.19(18) ?
C10 C11 C12 N2 . . . . -11.4(4) ?
C10 C11 C12 C13 . . . . 166.9(2) ?
N2 C12 C13 C14 . . . . 0.2(4) ?
C11 C12 C13 C14 . . . . -177.9(2) ?
C12 C13 C14 C15 . . . . -0.1(4) ?
C13 C14 C15 C16 . . . . -179.5(2) ?
C13 C14 C15 C20 . . . . -0.3(3) ?
C14 C15 C16 C17 . . . . 178.9(2) ?
C20 C15 C16 C17 . . . . -0.3(3) ?
C15 C16 C17 C18 . . . . -0.1(4) ?
C16 C17 C18 C19 . . . . 0.6(4) ?
C17 C18 C19 C20 . . . . -0.8(3) ?
C12 N2 C20 C19 . . . . 179.18(19) ?
C12 N2 C20 C15 . . . . -0.5(3) ?
C18 C19 C20 N2 . . . . -179.32(19) ?
C18 C19 C20 C15 . . . . 0.3(3) ?
C16 C15 C20 N2 . . . . 179.8(2) ?
C14 C15 C20 N2 . . . . 0.6(3) ?
C16 C15 C20 C19 . . . . 0.2(3) ?
C14 C15 C20 C19 . . . . -179.0(2) ?
